data_4021541
loop_
_publ_author_name
'Rafael Pedrosa'
'Sonia Sayalero'
'Martina Vicente'
'Alicia Maestro'

_publ_section_title
;
 An Efficient Synthesis of Enantiomerically Enriched Trifluoromethylated
 1,2-Diols and 1,2-Amino Alcohols with Quaternary Stereocenters
 by Diastereoselective Addition of TMSCF~3~ to Chiral
 2-Acyl-1,3-perhydrobenzoxazines
;
_journal_name_full 'Journal of Organic Chemistry'
_journal_page_first 2177
_journal_page_last 2180
_journal_paper_doi 10.1021/jo052458v
_journal_volume 71
_journal_year 2006
_chemical_absolute_configuration rm
_chemical_formula_sum 'C24 H36 F3 N O2'
_chemical_formula_weight 427.54
_chemical_name_systematic
;
(2S,2'S,4a'S,7'R,8a'R)-2-(3-Benzyl-4',4',7'-
trimethyl-octahydro-2H-benzo[e][1,3] oxazin-2'-yl)-1,1,1-trifluorohexan-2-
ol
;
_space_group_IT_number 1
_symmetry_cell_setting triclinic
_symmetry_space_group_name_Hall 'P 1'
_symmetry_space_group_name_H-M 'P 1'
_atom_sites_solution_hydrogens geom
_atom_sites_solution_primary direct
_atom_sites_solution_secondary difmap
_audit_creation_method SHELXL-97
_cell_angle_alpha 68.718(6)
_cell_angle_beta 74.078(6)
_cell_angle_gamma 63.603(5)
_cell_formula_units_Z 1
_cell_length_a 8.220(3)
_cell_length_b 9.013(3)
_cell_length_c 9.635(3)
_cell_measurement_temperature 298(2)
_cell_volume 590.3(4)
_computing_cell_refinement 'Bruker XSCANS'
_computing_data_collection 'Bruker XSCANS'
_computing_data_reduction 'Bruker SHELXTL'
_computing_molecular_graphics 'Bruker SHELXTL'
_computing_publication_material 'Bruker SHELXTL'
_computing_structure_refinement 'SHELXL-97 (Sheldrick, 1997)'
_computing_structure_solution 'SHELXS-97 (Sheldrick, 1990)'
_diffrn_ambient_temperature 298(2)
_diffrn_measured_fraction_theta_full 0.995
_diffrn_measured_fraction_theta_max 0.995
_diffrn_measurement_device_type 'Bruker P4'
_diffrn_measurement_method '\w scans'
_diffrn_radiation_monochromator graphite
_diffrn_radiation_source 'fine-focus sealed tube'
_diffrn_radiation_type MoK\a
_diffrn_radiation_wavelength 0.71073
_diffrn_reflns_av_R_equivalents 0.0000
_diffrn_reflns_av_sigmaI/netI 0.0211
_diffrn_reflns_limit_h_max 9
_diffrn_reflns_limit_h_min -9
_diffrn_reflns_limit_k_max 10
_diffrn_reflns_limit_k_min -9
_diffrn_reflns_limit_l_max 10
_diffrn_reflns_limit_l_min -10
_diffrn_reflns_number 3217
_diffrn_reflns_theta_full 23.28
_diffrn_reflns_theta_max 23.28
_diffrn_reflns_theta_min 2.29
_exptl_absorpt_coefficient_mu 0.091
_exptl_absorpt_correction_type none
_exptl_crystal_colour COLORLESS
_exptl_crystal_density_diffrn 1.203
_exptl_crystal_density_method 'not measured'
_exptl_crystal_F_000 230
_exptl_crystal_size_max 0.41
_exptl_crystal_size_mid 0.26
_exptl_crystal_size_min 0.12
_refine_diff_density_max 0.117
_refine_diff_density_min -0.140
_refine_diff_density_rms 0.028
_refine_ls_abs_structure_details 'Flack H D (1983), Acta Cryst. A39, 876-881'
_refine_ls_abs_structure_Flack 0.00
_refine_ls_extinction_method none
_refine_ls_goodness_of_fit_ref 1.027
_refine_ls_hydrogen_treatment mixed
_refine_ls_matrix_type full
_refine_ls_number_parameters 276
_refine_ls_number_reflns 3217
_refine_ls_number_restraints 3
_refine_ls_restrained_S_all 1.026
_refine_ls_R_factor_all 0.0374
_refine_ls_R_factor_gt 0.0361
_refine_ls_shift/su_max 0.060
_refine_ls_shift/su_mean 0.010
_refine_ls_structure_factor_coef Fsqd
_refine_ls_weighting_details 'calc w=1/[\s^2^(Fo^2^)+(0.0763P)^2^+0.0332P] where P=(Fo^2^+2Fc^2^)/3'
_refine_ls_weighting_scheme calc
_refine_ls_wR_factor_gt 0.1011
_refine_ls_wR_factor_ref 0.1033
_reflns_number_gt 3096
_reflns_number_total 3217
_reflns_threshold_expression >2sigma(I)
_cod_data_source_file jo052458vsi20060125_090812_3.cif
_cod_depositor_comments
;
The following automatic conversions were performed:
'_symmetry_cell_setting' value 'Triclinic' changed to 'triclinic'
according to '/home/saulius/struct/CIF-dictionaries/cif_core.dic'
dictionary named 'cif_core.dic' version 2.4.1 from 2010-06-29.

Automatic conversion script
Id: cif_fix_enum 1527 2010-12-29 10:47:43Z saulius 
;
_cod_database_code 4021541

loop_
_symmetry_equiv_pos_as_xyz
'x, y, z'

loop_
_atom_site_label
_atom_site_type_symbol
_atom_site_fract_x
_atom_site_fract_y
_atom_site_fract_z
_atom_site_U_iso_or_equiv
_atom_site_adp_type
_atom_site_occupancy
_atom_site_symmetry_multiplicity
_atom_site_calc_flag
_atom_site_refinement_flags
O1 O 0.58997(16) 0.26732(15) 0.61159(14) 0.0477(3) Uani 1 1 d .
N1 N 0.3230(2) 0.19880(19) 0.70257(17) 0.0435(4) Uani 1 1 d .
C2 C 0.5139(3) 0.4010(2) 0.4825(2) 0.0445(4) Uani 1 1 d .
H2 H 0.5544 0.3518 0.3976 0.053 Uiso 1 1 calc R
C1 C 0.5184(3) 0.1363(2) 0.6548(2) 0.0439(4) Uani 1 1 d .
H1 H 0.5392 0.0997 0.5652 0.053 Uiso 1 1 calc R
C8 C 0.3054(3) 0.4763(2) 0.5087(2) 0.0467(4) Uani 1 1 d .
H8 H 0.2690 0.5349 0.5868 0.056 Uiso 1 1 calc R
C9 C 0.2261(3) 0.3328(3) 0.5712(2) 0.0485(5) Uani 1 1 d .
C3 C 0.5905(3) 0.5377(3) 0.4456(2) 0.0541(5) Uani 1 1 d .
H3A H 0.7233 0.4855 0.4281 0.065 Uiso 1 1 calc R
H3B H 0.5559 0.5837 0.5308 0.065 Uiso 1 1 calc R
F2 F 0.9284(2) -0.0022(2) 0.6295(2) 0.1039(6) Uani 1 1 d .
O2 O 0.6779(2) 0.0351(2) 0.87325(19) 0.0686(4) Uani 1 1 d .
H2A H 0.7076 0.1180 0.8292 0.103 Uiso 1 1 calc R
C4 C 0.5211(3) 0.6844(3) 0.3074(2) 0.0598(5) Uani 1 1 d .
H4 H 0.5687 0.6378 0.2204 0.072 Uiso 1 1 calc R
F1 F 0.8213(2) -0.1397(2) 0.56277(18) 0.0862(5) Uani 1 1 d .
C19 C 0.1296(3) 0.2023(3) 0.9577(2) 0.0497(5) Uani 1 1 d .
F3 F 0.9338(2) -0.2502(2) 0.7689(2) 0.0944(5) Uani 1 1 d .
C7 C 0.2383(3) 0.6160(3) 0.3650(3) 0.0630(6) Uani 1 1 d .
H7A H 0.2777 0.5644 0.2828 0.076 Uiso 1 1 calc R
H7B H 0.1054 0.6674 0.3791 0.076 Uiso 1 1 calc R
C12 C 0.6407(3) -0.0182(3) 0.7671(2) 0.0523(5) Uani 1 1 d .
C11 C 0.0209(3) 0.4094(3) 0.6247(3) 0.0662(6) Uani 1 1 d .
H11A H -0.0266 0.3201 0.6613 0.099 Uiso 1 1 calc R
H11B H -0.0408 0.4973 0.5423 0.099 Uiso 1 1 calc R
H11C H 0.0012 0.4587 0.7039 0.099 Uiso 1 1 calc R
C18 C 0.2716(3) 0.2577(3) 0.8387(2) 0.0511(5) Uani 1 1 d .
H18A H 0.2255 0.3828 0.8082 0.061 Uiso 1 1 calc R
H18B H 0.3815 0.2155 0.8839 0.061 Uiso 1 1 calc R
C24 C 0.0647(3) 0.0876(3) 0.9518(2) 0.0566(5) Uani 1 1 d .
H24 H 0.1056 0.0434 0.8695 0.068 Uiso 1 1 calc R
C14 C 0.5574(3) -0.1518(3) 0.8574(2) 0.0592(5) Uani 1 1 d .
H14A H 0.4488 -0.0983 0.9215 0.071 Uiso 1 1 calc R
H14B H 0.6443 -0.2447 0.9228 0.071 Uiso 1 1 calc R
C13 C 0.8305(3) -0.1014(3) 0.6805(3) 0.0690(6) Uani 1 1 d .
C22 C -0.1208(3) 0.0993(4) 1.1899(3) 0.0746(7) Uani 1 1 d .
H22 H -0.2049 0.0656 1.2672 0.089 Uiso 1 1 calc R
C5 C 0.5928(5) 0.8240(4) 0.2787(3) 0.0873(8) Uani 1 1 d .
H5A H 0.5516 0.9136 0.1892 0.131 Uiso 1 1 calc R
H5B H 0.7243 0.7747 0.2663 0.131 Uiso 1 1 calc R
H5C H 0.5475 0.8718 0.3626 0.131 Uiso 1 1 calc R
C10 C 0.2506(3) 0.2461(3) 0.4520(3) 0.0629(6) Uani 1 1 d .
H10A H 0.3723 0.2223 0.3982 0.094 Uiso 1 1 calc R
H10B H 0.1629 0.3217 0.3831 0.094 Uiso 1 1 calc R
H10C H 0.2318 0.1402 0.5002 0.094 Uiso 1 1 calc R
C6 C 0.3134(4) 0.7550(3) 0.3256(3) 0.0703(6) Uani 1 1 d .
H6A H 0.2642 0.8131 0.4041 0.084 Uiso 1 1 calc R
H6B H 0.2720 0.8398 0.2326 0.084 Uiso 1 1 calc R
C20 C 0.0669(3) 0.2641(3) 1.0822(3) 0.0681(6) Uani 1 1 d .
H20 H 0.1080 0.3422 1.0883 0.082 Uiso 1 1 calc R
C23 C -0.0609(3) 0.0370(3) 1.0675(2) 0.0635(6) Uani 1 1 d .
H23 H -0.1043 -0.0395 1.0615 0.076 Uiso 1 1 calc R
C15 C 0.5035(4) -0.2316(3) 0.7715(3) 0.0711(6) Uani 1 1 d .
H15A H 0.6123 -0.2919 0.7115 0.085 Uiso 1 1 calc R
H15B H 0.4196 -0.1399 0.7030 0.085 Uiso 1 1 calc R
C16 C 0.4129(5) -0.3581(4) 0.8725(4) 0.0898(8) Uani 1 1 d .
H16A H 0.3208 -0.3062 0.9473 0.108 Uiso 1 1 calc R
H16B H 0.3508 -0.3765 0.8116 0.108 Uiso 1 1 calc R
C21 C -0.0561(4) 0.2117(4) 1.1982(3) 0.0812(8) Uani 1 1 d .
H21 H -0.0950 0.2529 1.2822 0.097 Uiso 1 1 calc R
C17 C 0.5417(6) -0.5258(4) 0.9496(5) 0.1138(12) Uani 1 1 d .
H17A H 0.6275 -0.5825 0.8766 0.171 Uiso 1 1 calc R
H17B H 0.4753 -0.5958 1.0150 0.171 Uiso 1 1 calc R
H17C H 0.6066 -0.5088 1.0078 0.171 Uiso 1 1 calc R

loop_
_atom_site_aniso_label
_atom_site_aniso_U_11
_atom_site_aniso_U_22
_atom_site_aniso_U_33
_atom_site_aniso_U_23
_atom_site_aniso_U_13
_atom_site_aniso_U_12
O1 0.0468(7) 0.0466(7) 0.0492(7) -0.0036(6) -0.0102(6) -0.0230(6)
N1 0.0463(8) 0.0445(8) 0.0431(8) -0.0123(7) -0.0028(6) -0.0222(7)
C2 0.0478(10) 0.0443(10) 0.0391(9) -0.0075(8) -0.0039(8) -0.0203(8)
C1 0.0482(10) 0.0422(10) 0.0420(10) -0.0102(8) -0.0038(8) -0.0205(8)
C8 0.0464(10) 0.0460(10) 0.0472(10) -0.0100(8) -0.0077(8) -0.0189(8)
C9 0.0465(10) 0.0490(11) 0.0519(11) -0.0095(9) -0.0076(8) -0.0233(9)
C3 0.0565(11) 0.0565(12) 0.0535(11) -0.0089(9) -0.0067(9) -0.0308(10)
F2 0.0538(8) 0.0753(10) 0.1583(17) -0.0141(11) 0.0015(9) -0.0276(8)
O2 0.0831(11) 0.0623(9) 0.0688(10) -0.0069(7) -0.0330(8) -0.0311(8)
C4 0.0753(14) 0.0573(13) 0.0464(12) -0.0026(10) -0.0040(10) -0.0369(11)
F1 0.0791(10) 0.0781(9) 0.0721(9) -0.0247(8) 0.0034(7) -0.0100(8)
C19 0.0484(10) 0.0530(11) 0.0467(11) -0.0121(9) -0.0039(8) -0.0216(9)
F3 0.0726(9) 0.0654(9) 0.1085(11) -0.0026(8) -0.0300(8) -0.0019(7)
C7 0.0576(12) 0.0607(13) 0.0607(13) 0.0013(10) -0.0163(10) -0.0239(10)
C12 0.0578(12) 0.0480(11) 0.0502(11) -0.0091(9) -0.0142(9) -0.0193(10)
C11 0.0474(11) 0.0623(13) 0.0817(15) -0.0075(11) -0.0112(10) -0.0235(10)
C18 0.0570(12) 0.0561(11) 0.0469(11) -0.0165(9) -0.0007(9) -0.0295(10)
C24 0.0589(12) 0.0635(13) 0.0507(11) -0.0117(10) -0.0043(9) -0.0315(10)
C14 0.0717(14) 0.0472(11) 0.0497(11) -0.0003(9) -0.0116(10) -0.0236(10)
C13 0.0590(14) 0.0502(13) 0.0778(16) -0.0021(12) -0.0165(12) -0.0120(11)
C22 0.0576(14) 0.0991(19) 0.0553(14) -0.0074(13) 0.0035(11) -0.0375(14)
C5 0.111(2) 0.0732(17) 0.0792(18) 0.0082(15) -0.0154(15) -0.0587(17)
C10 0.0740(14) 0.0679(14) 0.0598(13) -0.0131(10) -0.0186(11) -0.0368(12)
C6 0.0786(15) 0.0531(13) 0.0653(14) 0.0072(11) -0.0188(12) -0.0267(12)
C20 0.0690(14) 0.0792(15) 0.0637(14) -0.0318(13) 0.0088(11) -0.0360(13)
C23 0.0620(13) 0.0752(14) 0.0555(13) -0.0002(11) -0.0108(10) -0.0409(12)
C15 0.0969(18) 0.0595(13) 0.0658(14) -0.0113(11) -0.0113(13) -0.0423(13)
C16 0.105(2) 0.0742(17) 0.102(2) -0.0217(16) -0.0155(17) -0.0459(16)
C21 0.0780(17) 0.109(2) 0.0601(14) -0.0345(15) 0.0159(13) -0.0448(16)
C17 0.147(3) 0.0696(18) 0.126(3) -0.0054(18) -0.028(2) -0.053(2)

loop_
_atom_type_symbol
_atom_type_description
_atom_type_scat_dispersion_real
_atom_type_scat_dispersion_imag
_atom_type_scat_source
C C 0.0033 0.0016 'International Tables Vol C Tables 4.2.6.8 and 6.1.1.4'
H H 0.0000 0.0000 'International Tables Vol C Tables 4.2.6.8 and 6.1.1.4'
N N 0.0061 0.0033 'International Tables Vol C Tables 4.2.6.8 and 6.1.1.4'
O O 0.0106 0.0060 'International Tables Vol C Tables 4.2.6.8 and 6.1.1.4'
F F 0.0171 0.0103 'International Tables Vol C Tables 4.2.6.8 and 6.1.1.4'

loop_
_geom_angle_atom_site_label_1
_geom_angle_atom_site_label_2
_geom_angle_atom_site_label_3
_geom_angle
C2 O1 C1 110.44(14)
C1 N1 C18 112.65(14)
C1 N1 C9 109.14(14)
C18 N1 C9 113.94(14)
O1 C2 C3 107.79(15)
O1 C2 C8 111.90(14)
C3 C2 C8 111.57(16)
O1 C1 N1 112.74(15)
O1 C1 C12 105.96(15)
N1 C1 C12 117.14(16)
C2 C8 C7 107.80(16)
C2 C8 C9 111.87(15)
C7 C8 C9 116.61(16)
N1 C9 C10 109.41(16)
N1 C9 C11 109.14(16)
C10 C9 C11 107.30(18)
N1 C9 C8 108.40(14)
C10 C9 C8 112.25(16)
C11 C9 C8 110.30(16)
C2 C3 C4 111.97(17)
C3 C4 C6 110.00(18)
C3 C4 C5 110.4(2)
C6 C4 C5 112.0(2)
C20 C19 C24 117.94(19)
C20 C19 C18 118.29(19)
C24 C19 C18 123.71(17)
C6 C7 C8 110.67(19)
O2 C12 C14 106.68(17)
O2 C12 C1 111.77(16)
C14 C12 C1 113.56(17)
O2 C12 C13 104.77(19)
C14 C12 C13 110.92(18)
C1 C12 C13 108.79(17)
N1 C18 C19 115.96(16)
C19 C24 C23 120.9(2)
C12 C14 C15 118.02(18)
F1 C13 F3 106.0(2)
F1 C13 F2 106.8(2)
F3 C13 F2 105.7(2)
F1 C13 C12 113.49(19)
F3 C13 C12 111.2(2)
F2 C13 C12 113.2(2)
C23 C22 C21 119.6(2)
C7 C6 C4 113.00(19)
C19 C20 C21 121.1(2)
C22 C23 C24 120.3(2)
C14 C15 C16 113.9(2)
C17 C16 C15 113.9(3)
C22 C21 C20 120.3(2)

loop_
_geom_bond_atom_site_label_1
_geom_bond_atom_site_label_2
_geom_bond_distance
O1 C2 1.434(2)
O1 C1 1.429(2)
N1 C1 1.444(2)
N1 C18 1.477(3)
N1 C9 1.511(3)
C2 C3 1.513(3)
C2 C8 1.521(3)
C1 C12 1.542(3)
C8 C7 1.531(3)
C8 C9 1.558(3)
C9 C10 1.534(3)
C9 C11 1.527(3)
C3 C4 1.521(3)
F2 C13 1.339(3)
O2 C12 1.424(3)
C4 C6 1.517(4)
C4 C5 1.525(4)
F1 C13 1.328(3)
C19 C20 1.381(3)
C19 C24 1.380(3)
C19 C18 1.515(3)
F3 C13 1.342(3)
C7 C6 1.519(4)
C12 C14 1.523(3)
C12 C13 1.547(3)
C24 C23 1.391(3)
C14 C15 1.522(3)
C22 C23 1.365(4)
C22 C21 1.370(4)
C20 C21 1.384(4)
C15 C16 1.534(4)
C16 C17 1.467(5)

loop_
_cod_related_entry_id
_cod_related_entry_database
_cod_related_entry_code
1 ChemSpider 9879331
